data_4303897
loop_
_publ_author_name
'Jing Zhang'
'Roberto Pattacini'
'Pierre Braunstein'

_publ_contact_author_address
;Laboratoire de Chimie de Coordination
CNRS-Universit\'e de Strasbourg
Institut Le Bel - 4 rue Blaise Pascal
67070 Strasbourg Cedex - France
;
_publ_contact_author_email braunst@chimie.u-strasbg.fr
_publ_contact_author_fax +33(0)368851322
_publ_contact_author_name 'Dr. Pierre Braunstein'
_publ_contact_author_phone +33(0)368851308
_publ_section_title
;
Tridentate Assembling Ligands Based on Oxazoline and Phosphorus Donors in
Dinuclear Pd(I)-Pd(I) Complexes
;
_journal_name_full 'Inorganic Chemistry'
_journal_page_first 11954
_journal_page_last 11962
_journal_paper_doi 10.1021/ic9018579
_journal_volume 48
_journal_year 2009
_chemical_formula_moiety 'C28 H34 N4 O4 P2 Pd2, 2(B F4)'
_chemical_formula_sum 'C28 H34 B2 F8 N4 O4 P2 Pd2'
_chemical_formula_weight 938.95
_space_group_IT_number 14
_symmetry_cell_setting monoclinic
_symmetry_Int_Tables_number 14
_symmetry_space_group_name_Hall '-P 2ybc'
_symmetry_space_group_name_H-M 'P 1 21/c 1'
_atom_sites_solution_hydrogens geom
_atom_sites_solution_primary direct
_atom_sites_solution_secondary difmap
_audit_creation_method SHELXL-97
_cell_angle_alpha 90.00
_cell_angle_beta 110.980(10)
_cell_angle_gamma 90.00
_cell_formula_units_Z 4
_cell_length_a 17.672(4)
_cell_length_b 11.911(3)
_cell_length_c 17.193(4)
_cell_measurement_reflns_used 8787
_cell_measurement_temperature 173(2)
_cell_measurement_theta_max 27.485
_cell_measurement_theta_min 0.998
_cell_volume 3379.1(14)
_computing_cell_refinement 'Denzo (Nonius B.V., 1998)'
_computing_data_collection 'Collect (Nonius B.V., 1998)'
_computing_data_reduction 'Denzo (Nonius B.V., 1998)'
_computing_molecular_graphics 'ATOMS V6 (Dowty, 2001)'
_computing_publication_material 'SHELXL-97 (Sheldrick, 1997)'
_computing_structure_refinement 'SHELXL-97 (Sheldrick, 1997)'
_computing_structure_solution 'SHELXS-97 (Sheldrick, 1997)'
_diffrn_ambient_temperature 173(2)
_diffrn_detector_area_resol_mean 9
_diffrn_measured_fraction_theta_full 0.995
_diffrn_measured_fraction_theta_max 0.995
_diffrn_measurement_device_type KappaCCD
_diffrn_measurement_method CCD
_diffrn_radiation_monochromator graphite
_diffrn_radiation_probe x-ray
_diffrn_radiation_type MoK\a
_diffrn_radiation_wavelength 0.71069
_diffrn_reflns_av_R_equivalents 0.0380
_diffrn_reflns_av_sigmaI/netI 0.0736
_diffrn_reflns_limit_h_max 22
_diffrn_reflns_limit_h_min -22
_diffrn_reflns_limit_k_max 13
_diffrn_reflns_limit_k_min -15
_diffrn_reflns_limit_l_max 21
_diffrn_reflns_limit_l_min -12
_diffrn_reflns_number 16689
_diffrn_reflns_theta_full 27.00
_diffrn_reflns_theta_max 27.00
_diffrn_reflns_theta_min 1.23
_diffrn_source 'fine-focus sealed tube'
_exptl_absorpt_coefficient_mu 1.245
_exptl_absorpt_correction_type none
_exptl_crystal_colour yellow
_exptl_crystal_density_diffrn 1.846
_exptl_crystal_density_method 'not measured'
_exptl_crystal_description prism
_exptl_crystal_F_000 1864
_exptl_crystal_size_max 0.20
_exptl_crystal_size_mid 0.15
_exptl_crystal_size_min 0.15
_refine_diff_density_max 1.120
_refine_diff_density_min -0.914
_refine_diff_density_rms 0.172
_refine_ls_extinction_method none
_refine_ls_goodness_of_fit_ref 1.060
_refine_ls_hydrogen_treatment constr
_refine_ls_matrix_type full
_refine_ls_number_parameters 451
_refine_ls_number_reflns 7350
_refine_ls_number_restraints 0
_refine_ls_restrained_S_all 1.060
_refine_ls_R_factor_all 0.0595
_refine_ls_R_factor_gt 0.0380
_refine_ls_shift/su_max 0.001
_refine_ls_shift/su_mean 0.000
_refine_ls_structure_factor_coef Fsqd
_refine_ls_weighting_details 'calc w=1/[\s^2^(Fo^2^)+(0.0169P)^2^+5.3375P] where P=(Fo^2^+2Fc^2^)/3'
_refine_ls_weighting_scheme calc
_refine_ls_wR_factor_gt 0.0748
_refine_ls_wR_factor_ref 0.0898
_reflns_number_gt 5766
_reflns_number_total 7350
_reflns_threshold_expression >2sigma(I)
_cod_data_source_file ic9018579_si_001.cif
_cod_data_source_block Compound1
_cod_original_sg_symbol_H-M 'P 21/c'
_cod_database_code 4303897

loop_
_symmetry_equiv_pos_as_xyz
'x, y, z'
'-x, y+1/2, -z+1/2'
'-x, -y, -z'
'x, -y-1/2, z-1/2'

loop_
_atom_site_label
_atom_site_type_symbol
_atom_site_fract_x
_atom_site_fract_y
_atom_site_fract_z
_atom_site_U_iso_or_equiv
_atom_site_adp_type
_atom_site_occupancy
_atom_site_symmetry_multiplicity
_atom_site_calc_flag
_atom_site_refinement_flags
_atom_site_disorder_assembly
_atom_site_disorder_group
Pd1 Pd 0.307985(17) 0.23693(2) 0.602553(19) 0.02215(9) Uani 1 1 d . . .
Pd2 Pd 0.160340(17) 0.17826(2) 0.563971(18) 0.02039(9) Uani 1 1 d . . .
N1 N 0.43339(19) 0.2471(3) 0.6189(2) 0.0277(8) Uani 1 1 d . . .
N4 N 0.29213(19) 0.3963(3) 0.64816(19) 0.0240(7) Uani 1 1 d . . .
N3 N 0.02774(18) 0.1878(3) 0.5088(2) 0.0248(7) Uani 1 1 d . . .
N2 N 0.17896(19) 0.0433(3) 0.6486(2) 0.0274(8) Uani 1 1 d . . .
P1 P 0.32155(6) 0.05763(9) 0.58295(7) 0.0266(2) Uani 1 1 d . . .
P2 P 0.15457(6) 0.32725(8) 0.48747(6) 0.0204(2) Uani 1 1 d . . .
B1 B 0.0143(4) 0.3737(5) 0.6839(4) 0.0496(15) Uani 1 1 d . . .
B2 B 0.5444(3) 0.1750(4) 0.8566(4) 0.0396(13) Uani 1 1 d . . .
F1 F 0.0006(2) 0.4537(4) 0.7344(3) 0.1023(15) Uani 1 1 d . . .
F2 F 0.0042(2) 0.2682(3) 0.7101(2) 0.0709(10) Uani 1 1 d . . .
F3 F -0.0394(3) 0.3893(3) 0.6056(2) 0.130(2) Uani 1 1 d . . .
F4 F 0.0921(2) 0.3857(3) 0.6869(2) 0.0828(11) Uani 1 1 d . . .
F5 F 0.5076(2) 0.2582(4) 0.8807(3) 0.132(2) Uani 1 1 d . . .
F6 F 0.5909(3) 0.2273(4) 0.8191(3) 0.1191(17) Uani 1 1 d . . .
F7 F 0.49040(16) 0.1052(2) 0.79857(17) 0.0489(7) Uani 1 1 d . . .
F8 F 0.5918(3) 0.1160(3) 0.9211(2) 0.1112(17) Uani 1 1 d . . .
O1 O 0.54402(16) 0.1645(2) 0.61040(19) 0.0366(7) Uani 1 1 d . . .
O4 O 0.23729(18) 0.5580(2) 0.66803(19) 0.0417(8) Uani 1 1 d . . .
O3 O -0.08052(16) 0.2807(2) 0.42222(19) 0.0352(7) Uani 1 1 d . . .
O2 O 0.23345(18) -0.0934(2) 0.74134(19) 0.0411(8) Uani 1 1 d . . .
C4 C 0.4930(3) 0.3392(4) 0.6342(3) 0.0372(11) Uani 1 1 d . . .
H4A H 0.5103 0.3659 0.6924 0.045 Uiso 1 1 calc . . .
H4B H 0.4705 0.4031 0.5961 0.045 Uiso 1 1 calc . . .
C3 C 0.5633(3) 0.2844(4) 0.6166(3) 0.0388(11) Uani 1 1 d . . .
H3A H 0.5668 0.3128 0.5638 0.047 Uiso 1 1 calc . . .
H3B H 0.6154 0.2991 0.6624 0.047 Uiso 1 1 calc . . .
C2 C 0.4678(2) 0.1572(4) 0.6088(3) 0.0308(10) Uani 1 1 d . . .
C1 C 0.4298(2) 0.0440(4) 0.5938(3) 0.0384(11) Uani 1 1 d . . .
H1A H 0.4584 -0.0063 0.6410 0.046 Uiso 1 1 calc . . .
H1B H 0.4336 0.0112 0.5425 0.046 Uiso 1 1 calc . . .
C22 C 0.3521(2) 0.4433(4) 0.7260(3) 0.0339(10) Uani 1 1 d . . .
H22A H 0.4021 0.4676 0.7172 0.041 Uiso 1 1 calc . . .
H22B H 0.3665 0.3877 0.7718 0.041 Uiso 1 1 calc . . .
C21 C 0.3076(3) 0.5428(5) 0.7445(3) 0.0529(14) Uani 1 1 d . . .
H21A H 0.2905 0.5266 0.7923 0.063 Uiso 1 1 calc . . .
H21B H 0.3423 0.6107 0.7572 0.063 Uiso 1 1 calc . . .
C20 C 0.2342(2) 0.4663(3) 0.6220(2) 0.0258(9) Uani 1 1 d . . .
C19 C 0.1616(2) 0.4585(3) 0.5445(2) 0.0269(9) Uani 1 1 d . . .
H19A H 0.1625 0.5218 0.5075 0.032 Uiso 1 1 calc . . .
H19B H 0.1125 0.4667 0.5590 0.032 Uiso 1 1 calc . . .
C9 C 0.2702(2) -0.0311(3) 0.4937(2) 0.0256(9) Uani 1 1 d . . .
C14 C 0.2023(2) 0.0072(3) 0.4297(3) 0.0308(10) Uani 1 1 d . . .
H14 H 0.1824 0.0806 0.4323 0.037 Uiso 1 1 calc . . .
C13 C 0.1631(3) -0.0610(4) 0.3619(3) 0.0435(12) Uani 1 1 d . . .
H13 H 0.1167 -0.0342 0.3179 0.052 Uiso 1 1 calc . . .
C12 C 0.1918(3) -0.1680(4) 0.3587(3) 0.0492(13) Uani 1 1 d . . .
H12 H 0.1653 -0.2148 0.3122 0.059 Uiso 1 1 calc . . .
C11 C 0.2594(3) -0.2073(4) 0.4231(3) 0.0444(12) Uani 1 1 d . . .
H11 H 0.2784 -0.2814 0.4210 0.053 Uiso 1 1 calc . . .
C10 C 0.2989(3) -0.1391(4) 0.4901(3) 0.0361(10) Uani 1 1 d . . .
H10 H 0.3457 -0.1657 0.5338 0.043 Uiso 1 1 calc . . .
C5 C 0.3193(2) -0.0244(3) 0.6720(3) 0.0320(10) Uani 1 1 d . . .
H5A H 0.3320 -0.1036 0.6642 0.038 Uiso 1 1 calc . . .
H5B H 0.3622 0.0037 0.7231 0.038 Uiso 1 1 calc . . .
C6 C 0.2401(3) -0.0201(3) 0.6845(3) 0.0301(9) Uani 1 1 d . . .
C7 C 0.1556(3) -0.0711(4) 0.7502(3) 0.0463(13) Uani 1 1 d . . .
H7A H 0.1635 -0.0416 0.8065 0.056 Uiso 1 1 calc . . .
H7B H 0.1223 -0.1402 0.7408 0.056 Uiso 1 1 calc . . .
C8 C 0.1156(3) 0.0165(4) 0.6835(3) 0.0336(10) Uani 1 1 d . . .
H8A H 0.0665 -0.0144 0.6401 0.040 Uiso 1 1 calc . . .
H8B H 0.1003 0.0840 0.7081 0.040 Uiso 1 1 calc . . .
C23 C 0.2161(2) 0.3432(3) 0.4231(2) 0.0244(9) Uani 1 1 d . . .
C28 C 0.1977(3) 0.2775(3) 0.3515(3) 0.0314(10) Uani 1 1 d . . .
H28 H 0.1493 0.2343 0.3330 0.038 Uiso 1 1 calc . . .
C27 C 0.2497(3) 0.2750(4) 0.3073(3) 0.0414(12) Uani 1 1 d . . .
H27 H 0.2366 0.2308 0.2582 0.050 Uiso 1 1 calc . . .
C26 C 0.3199(3) 0.3361(5) 0.3344(3) 0.0483(13) Uani 1 1 d . . .
H26 H 0.3568 0.3313 0.3056 0.058 Uiso 1 1 calc . . .
C25 C 0.3375(3) 0.4046(4) 0.4034(3) 0.0418(12) Uani 1 1 d . . .
H25 H 0.3851 0.4494 0.4203 0.050 Uiso 1 1 calc . . .
C24 C 0.2858(2) 0.4085(4) 0.4480(3) 0.0308(10) Uani 1 1 d . . .
H24 H 0.2982 0.4556 0.4955 0.037 Uiso 1 1 calc . . .
C15 C 0.0487(2) 0.3301(3) 0.4153(3) 0.0281(9) Uani 1 1 d . . .
H15A H 0.0285 0.4083 0.4067 0.034 Uiso 1 1 calc . . .
H15B H 0.0448 0.2986 0.3606 0.034 Uiso 1 1 calc . . .
C16 C -0.0005(2) 0.2618(3) 0.4521(2) 0.0248(9) Uani 1 1 d . . .
C17 C -0.1143(3) 0.2111(4) 0.4720(3) 0.0393(11) Uani 1 1 d . . .
H17A H -0.1580 0.1620 0.4359 0.047 Uiso 1 1 calc . . .
H17B H -0.1364 0.2583 0.5064 0.047 Uiso 1 1 calc . . .
C18 C -0.0421(2) 0.1416(3) 0.5271(3) 0.0323(10) Uani 1 1 d . . .
H18A H -0.0341 0.1508 0.5867 0.039 Uiso 1 1 calc . . .
H18B H -0.0500 0.0609 0.5125 0.039 Uiso 1 1 calc . . .

loop_
_atom_site_aniso_label
_atom_site_aniso_U_11
_atom_site_aniso_U_22
_atom_site_aniso_U_33
_atom_site_aniso_U_23
_atom_site_aniso_U_13
_atom_site_aniso_U_12
Pd1 0.01562(15) 0.02149(16) 0.02796(18) 0.00067(12) 0.00612(13) 0.00093(12)
Pd2 0.01647(15) 0.01960(16) 0.02501(17) 0.00318(12) 0.00731(12) 0.00074(12)
N1 0.0157(16) 0.0287(19) 0.038(2) 0.0022(15) 0.0083(15) 0.0002(15)
N4 0.0204(17) 0.0266(18) 0.0253(18) 0.0005(14) 0.0084(14) -0.0026(15)
N3 0.0155(16) 0.0244(17) 0.0340(19) -0.0011(15) 0.0084(15) -0.0024(14)
N2 0.0251(18) 0.0239(18) 0.032(2) 0.0040(15) 0.0088(15) -0.0022(15)
P1 0.0189(5) 0.0233(5) 0.0355(6) -0.0006(5) 0.0071(5) 0.0019(4)
P2 0.0184(5) 0.0211(5) 0.0215(5) 0.0021(4) 0.0070(4) 0.0009(4)
B1 0.054(4) 0.045(4) 0.041(3) -0.011(3) 0.006(3) 0.007(3)
B2 0.031(3) 0.031(3) 0.050(4) -0.009(3) 0.006(3) -0.005(2)
F1 0.057(2) 0.133(3) 0.127(3) -0.092(3) 0.045(2) -0.025(2)
F2 0.066(2) 0.066(2) 0.064(2) 0.0234(17) 0.0046(17) -0.0035(18)
F3 0.191(5) 0.0415(19) 0.071(3) 0.0036(18) -0.060(3) 0.017(2)
F4 0.094(3) 0.088(3) 0.094(3) -0.005(2) 0.067(2) -0.006(2)
F5 0.065(3) 0.115(3) 0.185(5) -0.101(3) 0.009(3) 0.012(2)
F6 0.140(4) 0.129(4) 0.097(3) -0.021(3) 0.054(3) -0.094(3)
F7 0.0417(16) 0.0412(15) 0.0525(17) -0.0125(13) 0.0031(13) -0.0074(13)
F8 0.144(4) 0.055(2) 0.069(2) 0.0108(19) -0.041(2) -0.018(2)
O1 0.0169(14) 0.0392(18) 0.052(2) 0.0018(14) 0.0110(14) 0.0009(13)
O4 0.0360(17) 0.0367(17) 0.047(2) -0.0218(15) 0.0074(15) 0.0031(15)
O3 0.0168(14) 0.0373(17) 0.0480(19) 0.0019(14) 0.0072(13) 0.0026(13)
O2 0.0432(19) 0.0317(16) 0.0432(19) 0.0181(14) 0.0093(15) 0.0026(15)
C4 0.022(2) 0.030(2) 0.059(3) -0.001(2) 0.014(2) -0.0055(19)
C3 0.026(2) 0.042(3) 0.051(3) 0.003(2) 0.018(2) -0.004(2)
C2 0.0151(19) 0.040(3) 0.033(2) 0.0036(19) 0.0038(17) 0.0034(19)
C1 0.021(2) 0.033(2) 0.057(3) -0.007(2) 0.010(2) 0.003(2)
C22 0.027(2) 0.039(3) 0.032(2) -0.0050(19) 0.0053(19) -0.007(2)
C21 0.041(3) 0.064(4) 0.045(3) -0.026(3) 0.005(2) 0.000(3)
C20 0.026(2) 0.025(2) 0.030(2) -0.0031(17) 0.0143(18) -0.0049(18)
C19 0.029(2) 0.023(2) 0.028(2) 0.0021(17) 0.0098(18) 0.0083(18)
C9 0.023(2) 0.023(2) 0.032(2) -0.0023(17) 0.0103(18) -0.0011(18)
C14 0.033(2) 0.022(2) 0.036(2) -0.0007(18) 0.010(2) 0.0012(19)
C13 0.034(3) 0.043(3) 0.045(3) -0.008(2) 0.003(2) -0.003(2)
C12 0.042(3) 0.041(3) 0.063(4) -0.026(3) 0.017(3) -0.016(2)
C11 0.037(3) 0.026(2) 0.076(4) -0.011(2) 0.026(3) 0.000(2)
C10 0.026(2) 0.029(2) 0.052(3) -0.004(2) 0.012(2) 0.003(2)
C5 0.030(2) 0.025(2) 0.034(2) 0.0046(18) 0.0025(19) 0.0081(19)
C6 0.033(2) 0.024(2) 0.030(2) 0.0024(18) 0.0061(19) -0.0008(19)
C7 0.043(3) 0.047(3) 0.048(3) 0.021(2) 0.015(2) -0.004(2)
C8 0.033(2) 0.033(2) 0.038(3) 0.009(2) 0.016(2) -0.006(2)
C23 0.024(2) 0.027(2) 0.024(2) 0.0074(17) 0.0105(17) 0.0030(18)
C28 0.033(2) 0.031(2) 0.032(2) 0.0010(19) 0.0138(19) 0.000(2)
C27 0.053(3) 0.045(3) 0.036(3) 0.007(2) 0.028(2) 0.011(2)
C26 0.046(3) 0.067(4) 0.047(3) 0.017(3) 0.034(3) 0.010(3)
C25 0.030(2) 0.051(3) 0.048(3) 0.014(2) 0.018(2) -0.004(2)
C24 0.030(2) 0.037(2) 0.027(2) 0.0075(19) 0.0124(18) -0.004(2)
C15 0.022(2) 0.030(2) 0.029(2) 0.0044(17) 0.0050(18) 0.0024(18)
C16 0.0173(19) 0.024(2) 0.030(2) -0.0067(17) 0.0055(17) -0.0001(17)
C17 0.025(2) 0.032(2) 0.061(3) -0.005(2) 0.016(2) -0.008(2)
C18 0.027(2) 0.028(2) 0.047(3) -0.006(2) 0.019(2) -0.0058(19)

loop_
_atom_type_symbol
_atom_type_description
_atom_type_scat_dispersion_real
_atom_type_scat_dispersion_imag
_atom_type_scat_source
Pd Pd -0.9988 1.0072 'International Tables Vol C Tables 4.2.6.8 and 6.1.1.4'
P P 0.1023 0.0942 'International Tables Vol C Tables 4.2.6.8 and 6.1.1.4'
F F 0.0171 0.0103 'International Tables Vol C Tables 4.2.6.8 and 6.1.1.4'
O O 0.0106 0.0060 'International Tables Vol C Tables 4.2.6.8 and 6.1.1.4'
N N 0.0061 0.0033 'International Tables Vol C Tables 4.2.6.8 and 6.1.1.4'
C C 0.0033 0.0016 'International Tables Vol C Tables 4.2.6.8 and 6.1.1.4'
B B 0.0013 0.0007 'International Tables Vol C Tables 4.2.6.8 and 6.1.1.4'
H H 0.0000 0.0000 'International Tables Vol C Tables 4.2.6.8 and 6.1.1.4'

loop_
_geom_angle_atom_site_label_1
_geom_angle_atom_site_label_2
_geom_angle_atom_site_label_3
_geom_angle
_geom_angle_site_symmetry_1
_geom_angle_site_symmetry_3
_geom_angle_publ_flag
N4 Pd1 N1 99.77(12) . . ?
N4 Pd1 P1 166.26(9) . . ?
N1 Pd1 P1 84.83(9) . . ?
N4 Pd1 Pd2 94.79(8) . . ?
N1 Pd1 Pd2 165.31(9) . . ?
P1 Pd1 Pd2 81.42(3) . . ?
N4 Pd1 P2 72.94(9) . . ?
N1 Pd1 P2 137.22(9) . . ?
P1 Pd1 P2 112.35(4) . . ?
Pd2 Pd1 P2 46.47(2) . . ?
N2 Pd2 P2 172.92(9) . . ?
N2 Pd2 N3 102.48(12) . . ?
P2 Pd2 N3 83.42(9) . . ?
N2 Pd2 Pd1 97.86(9) . . ?
P2 Pd2 Pd1 75.95(3) . . ?
N3 Pd2 Pd1 159.04(8) . . ?
C2 N1 C4 107.6(3) . . ?
C2 N1 Pd1 117.3(3) . . ?
C4 N1 Pd1 134.9(3) . . ?
C20 N4 C22 107.2(3) . . ?
C20 N4 Pd1 131.0(3) . . ?
C22 N4 Pd1 121.7(2) . . ?
C16 N3 C18 106.9(3) . . ?
C16 N3 Pd2 115.5(3) . . ?
C18 N3 Pd2 136.9(3) . . ?
C6 N2 C8 107.9(3) . . ?
C6 N2 Pd2 132.6(3) . . ?
C8 N2 Pd2 119.2(3) . . ?
C9 P1 C5 104.03(19) . . ?
C9 P1 C1 102.66(19) . . ?
C5 P1 C1 101.5(2) . . ?
C9 P1 Pd1 130.46(13) . . ?
C5 P1 Pd1 110.84(14) . . ?
C1 P1 Pd1 103.58(14) . . ?
C23 P2 C19 107.25(18) . . ?
C23 P2 C15 105.82(18) . . ?
C19 P2 C15 101.78(18) . . ?
C23 P2 Pd2 122.76(13) . . ?
C19 P2 Pd2 113.09(13) . . ?
C15 P2 Pd2 103.77(13) . . ?
C23 P2 Pd1 80.73(13) . . ?
C19 P2 Pd1 94.77(13) . . ?
C15 P2 Pd1 159.22(13) . . ?
Pd2 P2 Pd1 57.57(3) . . ?
F3 B1 F4 111.2(6) . . ?
F3 B1 F2 109.0(5) . . ?
F4 B1 F2 109.4(5) . . ?
F3 B1 F1 108.4(5) . . ?
F4 B1 F1 108.0(5) . . ?
F2 B1 F1 110.9(5) . . ?
F8 B2 F5 111.6(5) . . ?
F8 B2 F6 109.3(5) . . ?
F5 B2 F6 104.6(5) . . ?
F8 B2 F7 110.5(4) . . ?
F5 B2 F7 112.6(4) . . ?
F6 B2 F7 108.0(5) . . ?
C2 O1 C3 105.8(3) . . ?
C20 O4 C21 105.8(3) . . ?
C16 O3 C17 106.0(3) . . ?
C6 O2 C7 106.7(3) . . ?
N1 C4 C3 103.1(3) . . ?
N1 C4 H4A 111.1 . . ?
C3 C4 H4A 111.1 . . ?
N1 C4 H4B 111.1 . . ?
C3 C4 H4B 111.1 . . ?
H4A C4 H4B 109.1 . . ?
O1 C3 C4 104.3(3) . . ?
O1 C3 H3A 110.9 . . ?
C4 C3 H3A 110.9 . . ?
O1 C3 H3B 110.9 . . ?
C4 C3 H3B 110.9 . . ?
H3A C3 H3B 108.9 . . ?
N1 C2 O1 117.9(4) . . ?
N1 C2 C1 125.2(4) . . ?
O1 C2 C1 116.9(4) . . ?
C2 C1 P1 108.9(3) . . ?
C2 C1 H1A 109.9 . . ?
P1 C1 H1A 109.9 . . ?
C2 C1 H1B 109.9 . . ?
P1 C1 H1B 109.9 . . ?
H1A C1 H1B 108.3 . . ?
N4 C22 C21 103.1(3) . . ?
N4 C22 H22A 111.2 . . ?
C21 C22 H22A 111.2 . . ?
N4 C22 H22B 111.2 . . ?
C21 C22 H22B 111.2 . . ?
H22A C22 H22B 109.1 . . ?
O4 C21 C22 104.2(3) . . ?
O4 C21 H21A 110.9 . . ?
C22 C21 H21A 110.9 . . ?
O4 C21 H21B 110.9 . . ?
C22 C21 H21B 110.9 . . ?
H21A C21 H21B 108.9 . . ?
N4 C20 O4 118.0(4) . . ?
N4 C20 C19 127.2(4) . . ?
O4 C20 C19 114.9(3) . . ?
C20 C19 P2 114.0(3) . . ?
C20 C19 H19A 108.8 . . ?
P2 C19 H19A 108.8 . . ?
C20 C19 H19B 108.8 . . ?
P2 C19 H19B 108.8 . . ?
H19A C19 H19B 107.7 . . ?
C14 C9 C10 119.7(4) . . ?
C14 C9 P1 120.6(3) . . ?
C10 C9 P1 119.7(3) . . ?
C9 C14 C13 120.4(4) . . ?
C9 C14 H14 119.8 . . ?
C13 C14 H14 119.8 . . ?
C12 C13 C14 119.6(4) . . ?
C12 C13 H13 120.2 . . ?
C14 C13 H13 120.2 . . ?
C13 C12 C11 120.3(4) . . ?
C13 C12 H12 119.9 . . ?
C11 C12 H12 119.9 . . ?
C10 C11 C12 120.2(4) . . ?
C10 C11 H11 119.9 . . ?
C12 C11 H11 119.9 . . ?
C11 C10 C9 119.8(4) . . ?
C11 C10 H10 120.1 . . ?
C9 C10 H10 120.1 . . ?
C6 C5 P1 113.9(3) . . ?
C6 C5 H5A 108.8 . . ?
P1 C5 H5A 108.8 . . ?
C6 C5 H5B 108.8 . . ?
P1 C5 H5B 108.8 . . ?
H5A C5 H5B 107.7 . . ?
N2 C6 O2 117.0(4) . . ?
N2 C6 C5 128.6(4) . . ?
O2 C6 C5 114.4(4) . . ?
O2 C7 C8 104.3(3) . . ?
O2 C7 H7A 110.9 . . ?
C8 C7 H7A 110.9 . . ?
O2 C7 H7B 110.9 . . ?
C8 C7 H7B 110.9 . . ?
H7A C7 H7B 108.9 . . ?
N2 C8 C7 103.8(3) . . ?
N2 C8 H8A 111.0 . . ?
C7 C8 H8A 111.0 . . ?
N2 C8 H8B 111.0 . . ?
C7 C8 H8B 111.0 . . ?
H8A C8 H8B 109.0 . . ?
C24 C23 C28 119.1(4) . . ?
C24 C23 P2 121.9(3) . . ?
C28 C23 P2 118.6(3) . . ?
C27 C28 C23 120.4(4) . . ?
C27 C28 H28 119.8 . . ?
C23 C28 H28 119.8 . . ?
C26 C27 C28 120.0(4) . . ?
C26 C27 H27 120.0 . . ?
C28 C27 H27 120.0 . . ?
C27 C26 C25 120.3(4) . . ?
C27 C26 H26 119.9 . . ?
C25 C26 H26 119.9 . . ?
C26 C25 C24 120.3(4) . . ?
C26 C25 H25 119.8 . . ?
C24 C25 H25 119.8 . . ?
C25 C24 C23 119.8(4) . . ?
C25 C24 H24 120.1 . . ?
C23 C24 H24 120.1 . . ?
C16 C15 P2 108.1(3) . . ?
C16 C15 H15A 110.1 . . ?
P2 C15 H15A 110.1 . . ?
C16 C15 H15B 110.1 . . ?
P2 C15 H15B 110.1 . . ?
H15A C15 H15B 108.4 . . ?
N3 C16 O3 118.6(4) . . ?
N3 C16 C15 125.1(3) . . ?
O3 C16 C15 116.3(3) . . ?
O3 C17 C18 104.1(3) . . ?
O3 C17 H17A 110.9 . . ?
C18 C17 H17A 110.9 . . ?
O3 C17 H17B 110.9 . . ?
C18 C17 H17B 110.9 . . ?
H17A C17 H17B 109.0 . . ?
N3 C18 C17 103.9(3) . . ?
N3 C18 H18A 111.0 . . ?
C17 C18 H18A 111.0 . . ?
N3 C18 H18B 111.0 . . ?
C17 C18 H18B 111.0 . . ?
H18A C18 H18B 109.0 . . ?

loop_
_geom_bond_atom_site_label_1
_geom_bond_atom_site_label_2
_geom_bond_distance
_geom_bond_site_symmetry_2
_geom_bond_publ_flag
Pd1 N4 2.111(3) . ?
Pd1 N1 2.135(3) . ?
Pd1 P1 2.1885(12) . ?
Pd1 Pd2 2.5489(7) . ?
Pd1 P2 2.9294(11) . ?
Pd2 N2 2.114(3) . ?
Pd2 P2 2.1894(11) . ?
Pd2 N3 2.194(3) . ?
N1 C2 1.274(5) . ?
N1 C4 1.478(5) . ?
N4 C20 1.270(5) . ?
N4 C22 1.487(5) . ?
N3 C16 1.276(5) . ?
N3 C18 1.484(5) . ?
N2 C6 1.281(5) . ?
N2 C8 1.483(5) . ?
P1 C9 1.816(4) . ?
P1 C5 1.830(4) . ?
P1 C1 1.861(4) . ?
P2 C23 1.817(4) . ?
P2 C19 1.826(4) . ?
P2 C15 1.838(4) . ?
B1 F3 1.353(7) . ?
B1 F4 1.365(7) . ?
B1 F2 1.368(7) . ?
B1 F1 1.368(6) . ?
B2 F8 1.326(6) . ?
B2 F5 1.330(6) . ?
B2 F6 1.364(7) . ?
B2 F7 1.384(6) . ?
O1 C2 1.339(5) . ?
O1 C3 1.463(5) . ?
O4 C20 1.339(5) . ?
O4 C21 1.461(6) . ?
O3 C16 1.340(5) . ?
O3 C17 1.464(5) . ?
O2 C6 1.346(5) . ?
O2 C7 1.462(6) . ?
C4 C3 1.526(6) . ?
C4 H4A 0.9900 . ?
C4 H4B 0.9900 . ?
C3 H3A 0.9900 . ?
C3 H3B 0.9900 . ?
C2 C1 1.487(6) . ?
C1 H1A 0.9900 . ?
C1 H1B 0.9900 . ?
C22 C21 1.518(6) . ?
C22 H22A 0.9900 . ?
C22 H22B 0.9900 . ?
C21 H21A 0.9900 . ?
C21 H21B 0.9900 . ?
C20 C19 1.485(5) . ?
C19 H19A 0.9900 . ?
C19 H19B 0.9900 . ?
C9 C14 1.383(5) . ?
C9 C10 1.393(6) . ?
C14 C13 1.386(6) . ?
C14 H14 0.9500 . ?
C13 C12 1.380(7) . ?
C13 H13 0.9500 . ?
C12 C11 1.387(7) . ?
C12 H12 0.9500 . ?
C11 C10 1.378(6) . ?
C11 H11 0.9500 . ?
C10 H10 0.9500 . ?
C5 C6 1.491(6) . ?
C5 H5A 0.9900 . ?
C5 H5B 0.9900 . ?
C7 C8 1.524(6) . ?
C7 H7A 0.9900 . ?
C7 H7B 0.9900 . ?
C8 H8A 0.9900 . ?
C8 H8B 0.9900 . ?
C23 C24 1.389(5) . ?
C23 C28 1.395(6) . ?
C28 C27 1.387(6) . ?
C28 H28 0.9500 . ?
C27 C26 1.368(7) . ?
C27 H27 0.9500 . ?
C26 C25 1.380(7) . ?
C26 H26 0.9500 . ?
C25 C24 1.388(6) . ?
C25 H25 0.9500 . ?
C24 H24 0.9500 . ?
C15 C16 1.488(5) . ?
C15 H15A 0.9900 . ?
C15 H15B 0.9900 . ?
C17 C18 1.531(6) . ?
C17 H17A 0.9900 . ?
C17 H17B 0.9900 . ?
C18 H18A 0.9900 . ?
C18 H18B 0.9900 . ?
